data_7232422
loop_
_publ_author_name
'Hearne, Neil'
'Turnbull, Mark M.'
'Landee, Christopher P.'
'van der Merwe, Elizabet M.'
'Rademeyer, Melanie'

_publ_section_title
;
 Halide-bi-bridged polymers of amide substituted pyridines and -pyrazines:
 polymorphism, structures, thermal stability and magnetism
;
_journal_issue 12
_journal_name_full CrystEngComm
_journal_page_first 1910
_journal_paper_doi 10.1039/C9CE00071B
_journal_volume 21
_journal_year 2019
_chemical_formula_moiety 'C12 H12 Br2 Cu N4 O2'
_chemical_formula_sum 'C12 H12 Br2 Cu N4 O2'
_chemical_formula_weight 467.62
_space_group_crystal_system monoclinic
_space_group_IT_number 14
_space_group_name_Hall '-P 2yn'
_space_group_name_H-M_alt 'P 1 21/n 1'
_symmetry_space_group_name_Hall '-P 2yn'
_symmetry_space_group_name_H-M 'P 1 21/n 1'
_atom_sites_solution_hydrogens difmap
_audit_creation_method SHELXL-2013
_audit_update_record
;
2018-12-12 deposited with the CCDC.    2019-02-20 downloaded from the CCDC.
;
_cell_angle_alpha 90
_cell_angle_beta 96.190(16)
_cell_angle_gamma 90
_cell_formula_units_Z 2
_cell_length_a 3.8846(7)
_cell_length_b 23.760(5)
_cell_length_c 7.9582(13)
_cell_measurement_reflns_used 9645
_cell_measurement_temperature 150(2)
_cell_measurement_theta_max 27.13
_cell_measurement_theta_min 2.71
_cell_volume 730.2(2)
_computing_cell_refinement 'SAINT (Bruker, 2014)'
_computing_data_collection 'APEX2 (Bruker, 2014)'
_computing_data_reduction 'SAINT (Bruker, 2014)'
_computing_molecular_graphics
;
 ORTEP-3 for Windows (Farrugia, 1997), POV-RAY (Cason, 2004),
 Mercury (Macrae <i>et al</i>., 2008)
;
_computing_publication_material 'SHELXL-2014, PLATON (Spek, 2009)'
_computing_structure_refinement 'SHELXTL, SHELXL-2014/7 (Sheldrick, 2015)'
_computing_structure_solution 'SHELXTS (Sheldrick, 2015)'
_diffrn_ambient_temperature 150(2)
_diffrn_measured_fraction_theta_full 0.998
_diffrn_measured_fraction_theta_max 0.993
_diffrn_measurement_device_type 'Bruker APEX-II CCD'
_diffrn_measurement_method '\f and \w scans'
_diffrn_radiation_type MoK\a
_diffrn_radiation_wavelength 0.71073
_diffrn_reflns_av_R_equivalents 0.0623
_diffrn_reflns_av_unetI/netI 0.0478
_diffrn_reflns_Laue_measured_fraction_full 0.998
_diffrn_reflns_Laue_measured_fraction_max 0.993
_diffrn_reflns_limit_h_max 4
_diffrn_reflns_limit_h_min -4
_diffrn_reflns_limit_k_max 30
_diffrn_reflns_limit_k_min -30
_diffrn_reflns_limit_l_max 10
_diffrn_reflns_limit_l_min -10
_diffrn_reflns_number 6275
_diffrn_reflns_point_group_measured_fraction_full 0.998
_diffrn_reflns_point_group_measured_fraction_max 0.993
_diffrn_reflns_theta_full 25.242
_diffrn_reflns_theta_max 27.229
_diffrn_reflns_theta_min 2.713
_exptl_absorpt_coefficient_mu 6.975
_exptl_absorpt_correction_T_max 0.862048
_exptl_absorpt_correction_T_min 0.655500
_exptl_absorpt_correction_type multi-scan
_exptl_absorpt_process_details 'SADABS (Bruker, 2014)'
_exptl_crystal_colour green
_exptl_crystal_density_diffrn 2.127
_exptl_crystal_description needle
_exptl_crystal_F_000 454
_exptl_crystal_size_max 0.308
_exptl_crystal_size_mid 0.029
_exptl_crystal_size_min 0.023
_refine_diff_density_max 0.875
_refine_diff_density_min -0.823
_refine_diff_density_rms 0.160
_refine_ls_extinction_method none
_refine_ls_goodness_of_fit_ref 1.200
_refine_ls_hydrogen_treatment refall
_refine_ls_matrix_type full
_refine_ls_number_parameters 121
_refine_ls_number_reflns 1603
_refine_ls_number_restraints 0
_refine_ls_restrained_S_all 1.200
_refine_ls_R_factor_all 0.0609
_refine_ls_R_factor_gt 0.0481
_refine_ls_shift/su_max 0.000
_refine_ls_shift/su_mean 0.000
_refine_ls_structure_factor_coef Fsqd
_refine_ls_weighting_details
;
 w=1/[\s^2^(Fo^2^)+(0.0137P)^2^+3.5169P]
 where P=(Fo^2^+2Fc^2^)/3
;
_refine_ls_weighting_scheme calc
_refine_ls_wR_factor_gt 0.0750
_refine_ls_wR_factor_ref 0.0779
_reflns_Friedel_coverage 0.000
_reflns_number_gt 1423
_reflns_number_total 1603
_reflns_threshold_expression 'I > 2\s(I)'
_cod_data_source_file c9ce00071b2.cif
_cod_data_source_block inicCuBrb
_cod_depositor_comments 'Adding full bibliography for 7232418--7232424.cif.'
_cod_database_code 7232422
_shelx_space_group_comment
;
The symmetry employed for this shelxl refinement is uniquely defined
by the following loop, which should always be used as a source of
symmetry information in preference to the above space-group names.
They are only intended as comments.
;
_shelx_estimated_absorpt_t_min 0.223
_shelx_estimated_absorpt_t_max 0.856
_shelxl_version_number 2013-2

loop_
_space_group_symop_operation_xyz
'x, y, z'
'-x+1/2, y+1/2, -z+1/2'
'-x, -y, -z'
'x-1/2, -y-1/2, z-1/2'

loop_
_atom_site_label
_atom_site_type_symbol
_atom_site_fract_x
_atom_site_fract_y
_atom_site_fract_z
_atom_site_U_iso_or_equiv
_atom_site_adp_type
_atom_site_occupancy
_atom_site_site_symmetry_order
_atom_site_calc_flag
_atom_site_refinement_flags_posn
_atom_site_refinement_flags_occupancy
Br1 Br 1.07383(12) -0.05108(2) 0.31035(5) 0.01279(14) Uani 1 1 d . .
Cu1 Cu 0.5000 0.0000 0.5000 0.0139(2) Uani 1 2 d S P
O1 O 0.4017(10) 0.25081(13) 0.0301(4) 0.0245(8) Uani 1 1 d . .
N1 N 0.4623(10) 0.06606(15) 0.3391(5) 0.0123(8) Uani 1 1 d . .
N2 N 0.1737(12) 0.18934(18) -0.1681(5) 0.0201(10) Uani 1 1 d . .
C5 C 0.3735(13) 0.11784(18) 0.3895(6) 0.0146(10) Uani 1 1 d . .
C4 C 0.3228(12) 0.16284(18) 0.2785(6) 0.0130(9) Uani 1 1 d . .
C3 C 0.3694(12) 0.15456(17) 0.1091(5) 0.0109(9) Uani 1 1 d . .
C2 C 0.4760(12) 0.10165(18) 0.0581(6) 0.0143(9) Uani 1 1 d . .
C1 C 0.5164(12) 0.05907(18) 0.1766(5) 0.0139(10) Uani 1 1 d . .
C6 C 0.3158(13) 0.20276(18) -0.0144(6) 0.0146(10) Uani 1 1 d . .
H5 H 0.336(12) 0.1230(19) 0.505(6) 0.007(11) Uiso 1 1 d . .
H4 H 0.265(15) 0.201(2) 0.323(7) 0.028(15) Uiso 1 1 d . .
H1 H 0.583(12) 0.025(2) 0.140(6) 0.007(12) Uiso 1 1 d . .
H2 H 0.517(13) 0.090(2) -0.058(6) 0.013(12) Uiso 1 1 d . .
H2A H 0.104(14) 0.217(2) -0.245(7) 0.022(14) Uiso 1 1 d . .
H2B H 0.124(15) 0.158(3) -0.188(7) 0.023(15) Uiso 1 1 d . .

loop_
_atom_site_aniso_label
_atom_site_aniso_U_11
_atom_site_aniso_U_22
_atom_site_aniso_U_33
_atom_site_aniso_U_23
_atom_site_aniso_U_13
_atom_site_aniso_U_12
Br1 0.0136(2) 0.0089(2) 0.0154(2) -0.00158(17) -0.00040(16) -0.00100(18)
Cu1 0.0208(5) 0.0064(3) 0.0132(4) 0.0031(3) -0.0041(3) -0.0040(3)
O1 0.044(2) 0.0086(15) 0.0191(17) 0.0013(13) -0.0043(16) -0.0078(16)
N1 0.014(2) 0.0073(17) 0.0153(19) 0.0002(14) 0.0011(16) -0.0010(14)
N2 0.036(3) 0.0068(19) 0.015(2) 0.0016(16) -0.0077(19) 0.0008(18)
C5 0.022(3) 0.008(2) 0.014(2) 0.0007(17) 0.004(2) -0.0001(19)
C4 0.015(3) 0.008(2) 0.015(2) -0.0003(16) -0.0001(19) -0.0021(18)
C3 0.011(2) 0.0061(19) 0.015(2) 0.0016(16) 0.0014(18) -0.0015(17)
C2 0.021(3) 0.008(2) 0.014(2) 0.0009(17) 0.0037(19) 0.0002(19)
C1 0.018(3) 0.008(2) 0.015(2) -0.0017(17) -0.0015(19) 0.0031(18)
C6 0.021(3) 0.009(2) 0.014(2) 0.0030(17) 0.0016(19) -0.0001(19)

loop_
_atom_type_symbol
_atom_type_description
_atom_type_scat_dispersion_real
_atom_type_scat_dispersion_imag
_atom_type_scat_source
C C 0.0033 0.0016 'International Tables Vol C Tables 4.2.6.8 and 6.1.1.4'
Br Br -0.2901 2.4595 'International Tables Vol C Tables 4.2.6.8 and 6.1.1.4'
Cu Cu 0.3201 1.2651 'International Tables Vol C Tables 4.2.6.8 and 6.1.1.4'
N N 0.0061 0.0033 'International Tables Vol C Tables 4.2.6.8 and 6.1.1.4'
O O 0.0106 0.0060 'International Tables Vol C Tables 4.2.6.8 and 6.1.1.4'
H H 0.0000 0.0000 'International Tables Vol C Tables 4.2.6.8 and 6.1.1.4'

loop_
_geom_angle_atom_site_label_1
_geom_angle_atom_site_label_2
_geom_angle_atom_site_label_3
_geom_angle
_geom_angle_site_symmetry_1
_geom_angle_site_symmetry_3
N1 Cu1 N1 180.0 3_656 .
N1 Cu1 Br1 90.20(11) 3_656 1_455
N1 Cu1 Br1 89.80(11) . 1_455
N1 Cu1 Br1 89.80(11) 3_656 3_756
N1 Cu1 Br1 90.20(11) . 3_756
Br1 Cu1 Br1 180.00(2) 1_455 3_756
C1 N1 C5 118.0(4) . .
C1 N1 Cu1 120.4(3) . .
C5 N1 Cu1 121.5(3) . .
C6 N2 H2A 121(3) . .
C6 N2 H2B 119(4) . .
H2A N2 H2B 120(5) . .
N1 C5 C4 122.5(4) . .
N1 C5 H5 118(3) . .
C4 C5 H5 119(3) . .
C5 C4 C3 118.9(4) . .
C5 C4 H4 119(3) . .
C3 C4 H4 122(3) . .
C4 C3 C2 118.8(4) . .
C4 C3 C6 120.0(4) . .
C2 C3 C6 121.2(4) . .
C1 C2 C3 118.5(4) . .
C1 C2 H2 115(3) . .
C3 C2 H2 127(3) . .
N1 C1 C2 123.3(4) . .
N1 C1 H1 120(3) . .
C2 C1 H1 117(3) . .
O1 C6 N2 124.1(4) . .
O1 C6 C3 120.2(4) . .
N2 C6 C3 115.6(4) . .

loop_
_geom_bond_atom_site_label_1
_geom_bond_atom_site_label_2
_geom_bond_distance
_geom_bond_site_symmetry_2
Br1 Cu1 2.4398(6) 1_655
Cu1 N1 2.021(4) 3_656
Cu1 N1 2.021(4) .
Cu1 Br1 2.4398(6) 1_455
Cu1 Br1 2.4398(6) 3_756
O1 C6 1.231(5) .
N1 C1 1.343(6) .
N1 C5 1.350(6) .
N2 C6 1.326(6) .
N2 H2A 0.92(6) .
N2 H2B 0.79(6) .
C5 C4 1.387(6) .
C5 H5 0.95(5) .
C4 C3 1.394(6) .
C4 H4 1.01(6) .
C3 C2 1.397(6) .
C3 C6 1.509(6) .
C2 C1 1.380(6) .
C2 H2 0.99(5) .
C1 H1 0.91(5) .

loop_
_geom_hbond_atom_site_label_D
_geom_hbond_atom_site_label_H
_geom_hbond_atom_site_label_A
_geom_hbond_distance_DH
_geom_hbond_distance_HA
_geom_hbond_distance_DA
_geom_hbond_angle_DHA
_geom_hbond_site_symmetry_A
C5 H5 Br1 0.95(5) 2.85(5) 3.484(5) 125(3) 3_656
C4 H4 O1 1.01(6) 2.55(6) 3.405(6) 142(4) 4_566
N2 H2A O1 0.92(6) 2.02(6) 2.891(5) 157(5) 4_565
N2 H2B Br1 0.79(6) 2.79(6) 3.572(4) 171(5) 3_655
C5 H5 Br1 0.95(5) 2.85(5) 3.484(5) 125(3) 3_656
C4 H4 O1 1.01(6) 2.55(6) 3.405(6) 142(4) 4_566
N2 H2A O1 0.92(6) 2.02(6) 2.891(5) 157(5) 4_565
N2 H2B Br1 0.79(6) 2.79(6) 3.572(4) 171(5) 3_655

loop_
_geom_torsion_atom_site_label_1
_geom_torsion_atom_site_label_2
_geom_torsion_atom_site_label_3
_geom_torsion_atom_site_label_4
_geom_torsion
C1 N1 C5 C4 2.8(7)
Cu1 N1 C5 C4 -175.4(4)
N1 C5 C4 C3 -0.8(7)
C5 C4 C3 C2 -2.0(7)
C5 C4 C3 C6 180.0(4)
C4 C3 C2 C1 2.7(7)
C6 C3 C2 C1 -179.2(4)
C5 N1 C1 C2 -1.9(7)
Cu1 N1 C1 C2 176.3(4)
C3 C2 C1 N1 -0.8(7)
C4 C3 C6 O1 36.6(7)
C2 C3 C6 O1 -141.4(5)
C4 C3 C6 N2 -143.3(5)
C2 C3 C6 N2 38.7(7)

_cod_duplicate_entry 7232420
